data_2012324
loop_
_publ_author_name
'Cauvin, Christine'
'Le Bourdonnec, Bertrand'
'Norberg, Bernadette'
'H\'enichart, Jean-Pierre'
'Durant, Fran\,cois'

_publ_section_title
;
 Pyrazolidine-3,5-dione angiotensin-II receptor antagonists
;
_journal_issue 11
_journal_name_full 'Acta Crystallographica Section C'
_journal_page_first 1330
_journal_page_last 1332
_journal_paper_doi 10.1107/S0108270101013506
_journal_volume 57
_journal_year 2001
_chemical_formula_iupac 'C26 H28 N2 O5'
_chemical_formula_moiety 'C26 H28 N2 O5'
_chemical_formula_sum 'C26 H28 N2 O5'
_chemical_formula_weight 448.50
_chemical_name_systematic
;
2-{4-[(3-butyl-1,4-dioxo-2,3-diazaspiro[4.4]non-2-yl)methyl]benzoyl}benzoic
acid
;
_space_group_IT_number 2
_symmetry_cell_setting triclinic
_symmetry_space_group_name_Hall '-P 1'
_symmetry_space_group_name_H-M 'P -1'
_audit_creation_method SHELXL97
_cell_angle_alpha 109.589(8)
_cell_angle_beta 112.690(8)
_cell_angle_gamma 97.640(9)
_cell_formula_units_Z 2
_cell_length_a 10.5300(10)
_cell_length_b 11.4690(10)
_cell_length_c 11.4910(10)
_cell_measurement_reflns_used 25
_cell_measurement_temperature 293(2)
_cell_measurement_theta_max 50
_cell_measurement_theta_min 40
_cell_volume 1150.0(2)
_computing_cell_refinement 'CAD-4 EXPRESS'
_computing_data_collection 'CAD-4 EXPRESS (Enraf-Nonius, 1992)'
_computing_data_reduction 'PLATON (Spek, 2000)'
_computing_molecular_graphics PLATON
_computing_publication_material SHELXL97
_computing_structure_refinement 'SHELXL97 (Sheldrick, 1997)'
_computing_structure_solution 'SIR97 (Altomare et al., 1999)'
_diffrn_ambient_temperature 293(2)
_diffrn_measured_fraction_theta_full 1.00
_diffrn_measured_fraction_theta_max 1.00
_diffrn_measurement_device_type 'Enraf-Nonius CAD-4'
_diffrn_measurement_method \q/2\q
_diffrn_radiation_monochromator graphite
_diffrn_radiation_source 'fine-focus sealed tube'
_diffrn_radiation_type CuK\a
_diffrn_radiation_wavelength 1.54178
_diffrn_reflns_av_R_equivalents .043
_diffrn_reflns_av_sigmaI/netI .019
_diffrn_reflns_limit_h_max 12
_diffrn_reflns_limit_h_min -12
_diffrn_reflns_limit_k_max 14
_diffrn_reflns_limit_k_min 0
_diffrn_reflns_limit_l_max 13
_diffrn_reflns_limit_l_min -14
_diffrn_reflns_number 4750
_diffrn_reflns_theta_full 71.9
_diffrn_reflns_theta_max 71.92
_diffrn_reflns_theta_min 4.29
_diffrn_standards_decay_% 2
_diffrn_standards_interval_count 200
_diffrn_standards_interval_time 60
_diffrn_standards_number 3
_exptl_absorpt_coefficient_mu .734
_exptl_absorpt_correction_T_max .849
_exptl_absorpt_correction_T_min .804
_exptl_absorpt_correction_type \y-scan
_exptl_absorpt_process_details '(North et al., 1968)'
_exptl_crystal_colour colourless
_exptl_crystal_density_diffrn 1.295
_exptl_crystal_density_meas ?
_exptl_crystal_density_method 'not measured'
_exptl_crystal_description block
_exptl_crystal_F_000 476
_exptl_crystal_size_max .31
_exptl_crystal_size_mid .29
_exptl_crystal_size_min .23
_refine_diff_density_max .28
_refine_diff_density_min -.28
_refine_ls_extinction_method none
_refine_ls_goodness_of_fit_ref 1.039
_refine_ls_hydrogen_treatment mixed
_refine_ls_matrix_type full
_refine_ls_number_parameters 302
_refine_ls_number_reflns 4511
_refine_ls_number_restraints 0
_refine_ls_restrained_S_all 1.039
_refine_ls_R_factor_all .066
_refine_ls_R_factor_gt .050
_refine_ls_shift/su_max .002
_refine_ls_shift/su_mean .000
_refine_ls_structure_factor_coef Fsqd
_refine_ls_weighting_details 'w = 1/[\s^2^(Fo^2^)+(0.0781P)^2^+0.3037P] where P=(Fo^2^+2Fc^2^)/3'
_refine_ls_weighting_scheme calc
_refine_ls_wR_factor_ref .152
_reflns_number_gt 3537
_reflns_number_total 4511
_reflns_threshold_expression I>2\s(I)
_cod_data_source_file gg1071.cif
_cod_data_source_block I
_cod_depositor_comments
;
The following automatic conversions were performed:

'_exptl_crystal_density_meas' value 'not measured' was changed to '?'
- the value is perceived as not measured.

Automatic conversion script
Id: cif_fix_values 3008 2015-01-20 13:52:24Z robertas 
;
_cod_original_cell_volume 1150.02(18)
_cod_original_sg_symbol_H-M P-1
_cod_database_code 2012324

loop_
_symmetry_equiv_pos_as_xyz
'x, y, z'
'-x, -y, -z'

loop_
_atom_site_label
_atom_site_fract_x
_atom_site_fract_y
_atom_site_fract_z
_atom_site_U_iso_or_equiv
_atom_site_adp_type
_atom_site_calc_flag
_atom_site_refinement_flags
_atom_site_occupancy
_atom_site_disorder_assembly
_atom_site_disorder_group
_atom_site_type_symbol
N1 .72722(16) .26599(15) .84015(15) .0503(4) Uani d . 1 . . N
N2 .59599(16) .16468(15) .77948(15) .0507(4) Uani d . 1 . . N
O20 .83499(18) -.50818(15) .58895(17) .0691(4) Uani d . 1 . . O
O21 .9737(2) -.31438(15) .75704(15) .0806(5) Uani d . 1 . . O
O32 .37165(16) .10416(15) .59768(16) .0702(4) Uani d . 1 . . O
O33 .82428(18) .41119(16) .78013(17) .0710(4) Uani d . 1 . . O
O35 1.22986(17) -.12416(17) .78133(18) .0868(6) Uani d . 1 . . O
C3 .4987(2) .16936(18) .66293(19) .0528(4) Uani d . 1 . . C
C4 .5753(2) .26530(18) .63038(19) .0518(4) Uani d . 1 . . C
C5 .7218(2) .32541(18) .7557(2) .0523(4) Uani d . 1 . . C
C6 .8609(2) .2599(2) .93987(19) .0552(5) Uani d . 1 . . C
C7 .91829(19) .15374(17) .87804(18) .0458(4) Uani d . 1 . . C
C8 .8476(2) .06586(18) .73994(19) .0520(4) Uani d . 1 . . C
C9 .90627(19) -.02782(18) .68734(19) .0499(4) Uani d . 1 . . C
C10 1.03793(18) -.03457(17) .77244(19) .0476(4) Uani d . 1 . . C
C11 1.1093(2) .05371(19) .91154(19) .0542(5) Uani d . 1 . . C
C12 1.0504(2) .14596(19) .96411(19) .0529(4) Uani d . 1 . . C
C13 1.01546(19) -.23084(18) .56600(19) .0502(4) Uani d . 1 . . C
C14 .92682(19) -.35290(18) .52749(18) .0481(4) Uani d . 1 . . C
C15 .8484(2) -.4396(2) .3873(2) .0574(5) Uani d . 1 . . C
C16 .8570(2) -.4038(2) .2868(2) .0664(6) Uani d . 1 . . C
C17 .9430(3) -.2832(3) .3244(2) .0685(6) Uani d . 1 . . C
C18 1.0232(2) -.1975(2) .4630(2) .0626(5) Uani d . 1 . . C
C19 .9153(2) -.38852(18) .6366(2) .0519(4) Uani d . 1 . . C
C24 .5589(2) .1155(2) .8676(2) .0597(5) Uani d . 1 . . C
C25 .5446(3) .2153(2) .9840(2) .0683(6) Uani d . 1 . . C
C26 .4273(3) .2748(3) .9363(3) .0742(6) Uani d . 1 . . C
C27 .4133(4) .3697(3) 1.0567(3) .0941(8) Uani d . 1 . . C
C28 .5888(3) .1963(2) .4951(2) .0684(6) Uani d . 1 . . C
C29 .4990(4) .2386(4) .3918(3) .1090(12) Uani d . 1 . . C
C30 .4234(4) .3179(3) .4467(3) .1056(11) Uani d . 1 . . C
C31 .4922(3) .3618(2) .6003(2) .0683(6) Uani d . 1 . . C
C34 1.1048(2) -.13075(19) .7155(2) .0546(5) Uani d . 1 . . C
H6A .8445 .2469 1.0127 .066 Uiso calc R 1 . . H
H6B .9342 .3429 .9828 .066 Uiso calc R 1 . . H
H8 .7594 .0694 .6812 .062 Uiso calc R 1 . . H
H9 .8567 -.0865 .5941 .060 Uiso calc R 1 . . H
H11 1.1979 .0506 .9700 .065 Uiso calc R 1 . . H
H12 1.0992 .2035 1.0578 .063 Uiso calc R 1 . . H
H15 .7904 -.5214 .3616 .069 Uiso calc R 1 . . H
H16 .8045 -.4614 .1933 .080 Uiso calc R 1 . . H
H17 .9473 -.2591 .2561 .082 Uiso calc R 1 . . H
H18 1.0829 -.1168 .4874 .075 Uiso calc R 1 . . H
H20 .838(3) -.535(3) .655(3) .104(10) Uiso d . 1 . . H
H24A .6323 .0783 .9083 .072 Uiso calc R 1 . . H
H24B .4682 .0461 .8094 .072 Uiso calc R 1 . . H
H25A .5265 .1744 1.0398 .082 Uiso calc R 1 . . H
H25B .6358 .2840 1.0434 .082 Uiso calc R 1 . . H
H26A .3362 .2065 .8740 .089 Uiso calc R 1 . . H
H26B .4473 .3199 .8844 .089 Uiso calc R 1 . . H
H27A .3371 .4052 1.0213 .141 Uiso calc R 1 . . H
H27B .5026 .4385 1.1176 .141 Uiso calc R 1 . . H
H27C .3915 .3251 1.1072 .141 Uiso calc R 1 . . H
H28A .6886 .2210 .5132 .082 Uiso calc R 1 . . H
H28B .5546 .1028 .4612 .082 Uiso calc R 1 . . H
H29A .5599 .2874 .3681 .131 Uiso calc R 1 . . H
H29B .4302 .1631 .3076 .131 Uiso calc R 1 . . H
H30A .3228 .2686 .4056 .127 Uiso calc R 1 . . H
H30B .4277 .3925 .4247 .127 Uiso calc R 1 . . H
H31A .4194 .3607 .6324 .082 Uiso calc R 1 . . H
H31B .5578 .4493 .6470 .082 Uiso calc R 1 . . H

loop_
_atom_site_aniso_label
_atom_site_aniso_U_11
_atom_site_aniso_U_22
_atom_site_aniso_U_33
_atom_site_aniso_U_12
_atom_site_aniso_U_13
_atom_site_aniso_U_23
N1 .0506(8) .0512(8) .0451(8) .0209(7) .0158(7) .0211(7)
N2 .0503(8) .0521(8) .0463(8) .0201(7) .0161(7) .0226(7)
O20 .0770(10) .0649(9) .0631(9) .0124(8) .0300(8) .0307(8)
O21 .1244(14) .0620(9) .0471(8) .0262(9) .0316(9) .0238(7)
O32 .0561(8) .0680(9) .0635(9) .0178(7) .0078(7) .0254(7)
O33 .0750(10) .0686(9) .0710(10) .0164(8) .0322(8) .0348(8)
O35 .0555(9) .0882(12) .0794(11) .0383(8) .0086(8) .0137(9)
C3 .0573(11) .0500(10) .0447(9) .0269(8) .0153(8) .0183(8)
C4 .0649(11) .0498(10) .0444(9) .0319(9) .0222(8) .0221(8)
C5 .0616(11) .0496(10) .0504(10) .0263(9) .0273(9) .0213(8)
C6 .0508(10) .0615(11) .0422(9) .0236(9) .0124(8) .0176(8)
C7 .0457(9) .0482(9) .0439(9) .0161(7) .0183(7) .0219(7)
C8 .0451(9) .0546(10) .0464(9) .0206(8) .0113(8) .0196(8)
C9 .0460(9) .0465(9) .0450(9) .0153(7) .0119(7) .0161(7)
C10 .0425(9) .0465(9) .0504(10) .0138(7) .0160(7) .0230(8)
C11 .0440(9) .0609(11) .0479(10) .0199(8) .0106(8) .0232(9)
C12 .0495(10) .0594(11) .0400(9) .0179(8) .0126(8) .0187(8)
C13 .0467(9) .0548(10) .0534(10) .0258(8) .0224(8) .0246(8)
C14 .0473(9) .0543(10) .0471(9) .0254(8) .0219(8) .0225(8)
C15 .0569(11) .0590(11) .0507(10) .0207(9) .0226(9) .0186(9)
C16 .0687(13) .0788(15) .0477(11) .0253(11) .0256(10) .0227(10)
C17 .0735(14) .0885(16) .0623(13) .0341(12) .0381(11) .0413(12)
C18 .0629(12) .0660(12) .0709(13) .0251(10) .0347(11) .0358(11)
C19 .0561(10) .0530(10) .0500(10) .0264(9) .0227(8) .0237(8)
C24 .0661(12) .0593(11) .0609(12) .0255(10) .0261(10) .0347(10)
C25 .0725(14) .0792(15) .0583(12) .0245(12) .0308(11) .0335(11)
C26 .0803(15) .0774(15) .0661(13) .0305(12) .0356(12) .0269(12)
C27 .103(2) .0919(19) .0842(18) .0361(16) .0506(16) .0217(15)
C28 .0931(16) .0683(13) .0513(11) .0424(12) .0353(11) .0245(10)
C29 .108(2) .183(4) .0621(15) .077(2) .0406(16) .066(2)
C30 .130(3) .0799(17) .0800(18) .0537(18) .0079(17) .0429(15)
C31 .0822(15) .0634(12) .0757(14) .0467(11) .0362(12) .0387(11)
C34 .0467(10) .0547(10) .0576(11) .0215(8) .0171(8) .0241(9)

loop_
_atom_type_symbol
_atom_type_description
_atom_type_scat_dispersion_real
_atom_type_scat_dispersion_imag
_atom_type_scat_source
C C .0181 .0091 'International Tables Vol C Tables 4.2.6.8 and 6.1.1.4'
H H .0000 .0000 'International Tables Vol C Tables 4.2.6.8 and 6.1.1.4'
N N .0311 .0180 'International Tables Vol C Tables 4.2.6.8 and 6.1.1.4'
O O .0492 .0322 'International Tables Vol C Tables 4.2.6.8 and 6.1.1.4'

loop_
_geom_angle_atom_site_label_1
_geom_angle_atom_site_label_2
_geom_angle_atom_site_label_3
_geom_angle
C19 O20 H20 115(2)
C3 N2 N1 109.28(15)
C3 N2 C24 124.83(17)
N1 N2 C24 119.48(15)
C5 N1 N2 110.43(15)
C5 N1 C6 123.91(17)
N2 N1 C6 119.93(15)
C10 C9 C8 120.61(17)
C10 C9 H9 119.7
C8 C9 H9 119.7
C9 C10 C11 118.52(17)
C9 C10 C34 120.96(17)
C11 C10 C34 120.48(16)
O32 C3 N2 124.11(19)
O32 C3 C4 127.51(17)
N2 C3 C4 108.38(17)
O21 C19 O20 123.28(19)
O21 C19 C14 122.71(19)
O20 C19 C14 114.01(17)
C8 C7 C12 118.32(16)
C8 C7 C6 123.12(16)
C12 C7 C6 118.55(16)
C18 C13 C14 118.96(18)
C18 C13 C34 117.38(18)
C14 C13 C34 123.66(17)
C16 C15 C14 120.0(2)
C16 C15 H15 120.0
C14 C15 H15 120.0
O33 C5 N1 123.37(18)
O33 C5 C4 128.08(18)
N1 C5 C4 108.52(17)
C13 C14 C15 119.99(18)
C13 C14 C19 119.40(17)
C15 C14 C19 120.61(18)
N2 C24 C25 115.18(17)
N2 C24 H24A 108.5
C25 C24 H24A 108.5
N2 C24 H24B 108.5
C25 C24 H24B 108.5
H24A C24 H24B 107.5
C12 C11 C10 120.88(16)
C12 C11 H11 119.6
C10 C11 H11 119.6
C7 C8 C9 121.01(16)
C7 C8 H8 119.5
C9 C8 H8 119.5
O35 C34 C10 121.94(18)
O35 C34 C13 120.38(18)
C10 C34 C13 117.43(15)
C11 C12 C7 120.66(17)
C11 C12 H12 119.7
C7 C12 H12 119.7
C17 C18 C13 120.4(2)
C17 C18 H18 119.8
C13 C18 H18 119.8
N1 C6 C7 114.67(15)
N1 C6 H6A 108.6
C7 C6 H6A 108.6
N1 C6 H6B 108.6
C7 C6 H6B 108.6
H6A C6 H6B 107.6
C5 C4 C3 102.61(15)
C5 C4 C31 115.30(17)
C3 C4 C31 112.62(17)
C5 C4 C28 110.62(17)
C3 C4 C28 111.63(17)
C31 C4 C28 104.30(16)
C17 C16 C15 120.1(2)
C17 C16 H16 120.0
C15 C16 H16 120.0
C26 C25 C24 114.60(19)
C26 C25 H25A 108.6
C24 C25 H25A 108.6
C26 C25 H25B 108.6
C24 C25 H25B 108.6
H25A C25 H25B 107.6
C16 C17 C18 120.5(2)
C16 C17 H17 119.7
C18 C17 H17 119.7
C29 C28 C4 106.50(19)
C29 C28 H28A 110.4
C4 C28 H28A 110.4
C29 C28 H28B 110.4
C4 C28 H28B 110.4
H28A C28 H28B 108.6
C30 C31 C4 106.15(18)
C30 C31 H31A 110.5
C4 C31 H31A 110.5
C30 C31 H31B 110.5
C4 C31 H31B 110.5
H31A C31 H31B 108.7
C25 C26 C27 112.4(2)
C25 C26 H26A 109.1
C27 C26 H26A 109.1
C25 C26 H26B 109.1
C27 C26 H26B 109.1
H26A C26 H26B 107.9
C29 C30 C31 108.6(2)
C29 C30 H30A 110.0
C31 C30 H30A 110.0
C29 C30 H30B 110.0
C31 C30 H30B 110.0
H30A C30 H30B 108.3
C26 C27 H27A 109.5
C26 C27 H27B 109.5
H27A C27 H27B 109.5
C26 C27 H27C 109.5
H27A C27 H27C 109.5
H27B C27 H27C 109.5
C30 C29 C28 110.3(2)
C30 C29 H29A 109.6
C28 C29 H29A 109.6
C30 C29 H29B 109.6
C28 C29 H29B 109.6
H29A C29 H29B 108.1

loop_
_geom_bond_atom_site_label_1
_geom_bond_atom_site_label_2
_geom_bond_site_symmetry_2
_geom_bond_distance
_geom_bond_publ_flag
N1 N2 . 1.426(2) ?
N1 C5 . 1.350(2) ?
N1 C6 . 1.461(2) ?
N2 C3 . 1.360(2) ?
N2 C24 . 1.458(2) ?
O20 C19 . 1.315(2) ?
O21 C19 . 1.196(2) ?
O32 C3 . 1.223(2) ?
O33 C5 . 1.228(2) ?
O35 C34 . 1.216(2) ?
O20 H20 . .90(3) ?
C3 C4 . 1.508(3) ?
C7 C6 . 1.517(3) ?
C7 C8 . 1.380(2) ?
C7 C12 . 1.397(2) ?
C9 C8 . 1.389(3) ?
C9 C10 . 1.385(2) ?
C9 H9 . .9300 ?
C10 C11 . 1.389(3) ?
C10 C34 . 1.489(3) ?
C13 C18 . 1.387(3) ?
C13 C14 . 1.395(3) ?
C13 C34 . 1.516(3) ?
C15 C16 . 1.378(3) ?
C15 C14 . 1.396(3) ?
C15 H15 . .9300 ?
C19 C14 . 1.484(3) ?
C5 C4 . 1.505(3) ?
C24 C25 . 1.515(3) ?
C24 H24A . .9700 ?
C24 H24B . .9700 ?
C11 C12 . 1.380(3) ?
C11 H11 . .9300 ?
C8 H8 . .9300 ?
C12 H12 . .9300 ?
C18 C17 . 1.381(3) ?
C18 H18 . .9300 ?
C6 H6A . .9700 ?
C6 H6B . .9700 ?
C4 C31 . 1.546(2) ?
C4 C28 . 1.561(3) ?
C16 C17 . 1.372(3) ?
C16 H16 . .9300 ?
C25 C26 . 1.499(3) ?
C25 H25A . .9700 ?
C25 H25B . .9700 ?
C17 H17 . .9300 ?
C28 C29 . 1.476(3) ?
C28 H28A . .9700 ?
C28 H28B . .9700 ?
C31 C30 . 1.488(4) ?
C31 H31A . .9700 ?
C31 H31B . .9700 ?
C26 C27 . 1.519(3) ?
C26 H26A . .9700 ?
C26 H26B . .9700 ?
C30 C29 . 1.434(4) ?
C30 H30A . .9700 ?
C30 H30B . .9700 ?
C27 H27A . .9600 ?
C27 H27B . .9600 ?
C27 H27C . .9600 ?
C29 H29A . .9700 ?
C29 H29B . .9700 ?

loop_
_geom_hbond_atom_site_label_D
_geom_hbond_atom_site_label_H
_geom_hbond_atom_site_label_A
_geom_hbond_site_symmetry_A
_geom_hbond_distance_DH
_geom_hbond_distance_HA
_geom_hbond_distance_DA
_geom_hbond_angle_DHA
O20 H20 O33 1_545 .90(3) 1.79(3) 2.687(3) 174(3)

loop_
_geom_torsion_atom_site_label_1
_geom_torsion_atom_site_label_2
_geom_torsion_atom_site_label_3
_geom_torsion_atom_site_label_4
_geom_torsion
C3 N2 N1 C5 -7.5(2)
C24 N2 N1 C5 -160.70(16)
C3 N2 N1 C6 -161.83(16)
C24 N2 N1 C6 45.0(2)
C8 C9 C10 C11 .5(3)
C8 C9 C10 C34 -177.18(18)
N1 N2 C3 O32 -171.43(18)
C24 N2 C3 O32 -20.0(3)
N1 N2 C3 C4 9.27(19)
C24 N2 C3 C4 160.73(17)
N2 N1 C5 O33 -175.75(17)
C6 N1 C5 O33 -22.6(3)
N2 N1 C5 C4 2.3(2)
C6 N1 C5 C4 155.43(16)
C18 C13 C14 C15 .4(3)
C34 C13 C14 C15 -179.81(17)
C18 C13 C14 C19 -178.69(17)
C34 C13 C14 C19 1.1(3)
C16 C15 C14 C13 -.9(3)
C16 C15 C14 C19 178.17(18)
O21 C19 C14 C13 3.7(3)
O20 C19 C14 C13 -176.50(16)
O21 C19 C14 C15 -175.4(2)
O20 C19 C14 C15 4.4(3)
C3 N2 C24 C25 -89.1(2)
N1 N2 C24 C25 59.7(2)
C9 C10 C11 C12 .2(3)
C34 C10 C11 C12 177.82(18)
C12 C7 C8 C9 -.2(3)
C6 C7 C8 C9 178.44(18)
C10 C9 C8 C7 -.4(3)
C9 C10 C34 O35 167.1(2)
C11 C10 C34 O35 -10.5(3)
C9 C10 C34 C13 -7.2(3)
C11 C10 C34 C13 175.19(18)
C18 C13 C34 O35 -86.6(3)
C14 C13 C34 O35 93.6(3)
C18 C13 C34 C10 87.8(2)
C14 C13 C34 C10 -92.0(2)
C10 C11 C12 C7 -.8(3)
C8 C7 C12 C11 .8(3)
C6 C7 C12 C11 -177.88(18)
C14 C13 C18 C17 .8(3)
C34 C13 C18 C17 -179.01(18)
C5 N1 C6 C7 -82.0(2)
N2 N1 C6 C7 68.7(2)
C8 C7 C6 N1 -2.6(3)
C12 C7 C6 N1 176.04(17)
O33 C5 C4 C3 -179.01(19)
N1 C5 C4 C3 3.05(19)
O33 C5 C4 C31 -56.2(3)
N1 C5 C4 C31 125.85(19)
O33 C5 C4 C28 61.8(3)
N1 C5 C4 C28 -116.14(18)
O32 C3 C4 C5 173.19(19)
N2 C3 C4 C5 -7.54(19)
O32 C3 C4 C31 48.6(3)
N2 C3 C4 C31 -132.12(17)
O32 C3 C4 C28 -68.3(2)
N2 C3 C4 C28 110.94(18)
C14 C15 C16 C17 .2(3)
N2 C24 C25 C26 62.3(3)
C15 C16 C17 C18 1.0(3)
C13 C18 C17 C16 -1.5(3)
C5 C4 C28 C29 -132.7(2)
C3 C4 C28 C29 113.8(2)
C31 C4 C28 C29 -8.1(3)
C5 C4 C31 C30 138.9(2)
C3 C4 C31 C30 -103.8(2)
C28 C4 C31 C30 17.4(3)
C24 C25 C26 C27 177.5(2)
C4 C31 C30 C29 -21.0(4)
C31 C30 C29 C28 16.2(4)
C4 C28 C29 C30 -4.6(4)

loop_
_cod_related_entry_id
_cod_related_entry_database
_cod_related_entry_code
1 ChemSpider 8941199
